data_7061290
loop_
_publ_author_name
'Sharma, Pranay'
'Baishya, Trishnajyoti'
'Gomila, Rosa M.'
'Frontera, Antonio'
'Barcelo-Oliver, Miquel'
'Verma, Akalesh K.'
'Das, Jumi'
'Bhattacharyya, Manjit K.'

_publ_section_title
;
 Structural topologies involving energetically significant antiparallel
 \p-stacking and unconventional N(nitrile)&#x22EF;\p(fumarate) contacts in
 dinuclear Zn(ii) and polymeric Mn(ii) compounds: antiproliferative
 evaluation and theoretical studies
;
_journal_issue 11
_journal_name_full 'New Journal of Chemistry'
_journal_page_first 5296
_journal_page_last 5311
_journal_paper_doi 10.1039/D1NJ04786H
_journal_volume 46
_journal_year 2022
_chemical_formula_sum 'C28 H34 N8 O11 Zn2'
_chemical_formula_weight 789.37
_space_group_crystal_system monoclinic
_space_group_IT_number 15
_space_group_name_Hall '-C 2yc'
_space_group_name_H-M_alt 'C 1 2/c 1'
_atom_sites_solution_hydrogens mixed
_audit_creation_method SHELXL-2018/3
_audit_update_record
;
2021-04-05 deposited with the CCDC.	2022-02-14 downloaded from the CCDC.
;
_cell_angle_alpha 90
_cell_angle_beta 112.2820(10)
_cell_angle_gamma 90
_cell_formula_units_Z 4
_cell_length_a 18.0928(6)
_cell_length_b 12.8348(4)
_cell_length_c 15.5435(5)
_cell_measurement_reflns_used 9586
_cell_measurement_temperature 100(2)
_cell_measurement_theta_max 68.23
_cell_measurement_theta_min 4.34
_cell_volume 3339.95(19)
_computing_structure_refinement 'SHELXL-2018/3 (Sheldrick, 2018)'
_diffrn_ambient_temperature 100(2)
_diffrn_measured_fraction_theta_full 0.994
_diffrn_measured_fraction_theta_max 0.993
_diffrn_measurement_device_type 'Bruker D8 Venture'
_diffrn_measurement_method '\f and \w scans'
_diffrn_radiation_type CuK\a
_diffrn_radiation_wavelength 1.54178
_diffrn_reflns_av_R_equivalents 0.0309
_diffrn_reflns_av_unetI/netI 0.0131
_diffrn_reflns_Laue_measured_fraction_full 0.994
_diffrn_reflns_Laue_measured_fraction_max 0.993
_diffrn_reflns_limit_h_max 21
_diffrn_reflns_limit_h_min -21
_diffrn_reflns_limit_k_max 15
_diffrn_reflns_limit_k_min -15
_diffrn_reflns_limit_l_max 18
_diffrn_reflns_limit_l_min -18
_diffrn_reflns_number 43511
_diffrn_reflns_point_group_measured_fraction_full 0.994
_diffrn_reflns_point_group_measured_fraction_max 0.993
_diffrn_reflns_theta_full 67.679
_diffrn_reflns_theta_max 68.245
_diffrn_reflns_theta_min 4.340
_exptl_absorpt_coefficient_mu 2.377
_exptl_absorpt_correction_type multi-scan
_exptl_absorpt_process_details
;
SADABS-2016/2 (Bruker,2016/2) was used for absorption correction.
wR2(int) was 0.1029 before and 0.0515 after correction.
The Ratio of minimum to maximum transmission is 0.8031.
The \l/2 correction factor is Not present.
;
_exptl_crystal_colour Colorless
_exptl_crystal_density_diffrn 1.570
_exptl_crystal_description Block
_exptl_crystal_F_000 1624
_exptl_crystal_size_max 0.350
_exptl_crystal_size_mid 0.240
_exptl_crystal_size_min 0.210
_exptl_transmission_factor_max 0.775
_exptl_transmission_factor_min 0.667
_refine_diff_density_max 1.038
_refine_diff_density_min -0.676
_refine_diff_density_rms 0.084
_refine_ls_extinction_coef 0.00077(12)
_refine_ls_extinction_expression Fc^*^=kFc[1+0.001xFc^2^\l^3^/sin(2\q)]^-1/4^
_refine_ls_extinction_method 'SHELXL-2018/3 (Sheldrick 2018)'
_refine_ls_goodness_of_fit_ref 1.094
_refine_ls_hydrogen_treatment mixed
_refine_ls_matrix_type full
_refine_ls_number_parameters 238
_refine_ls_number_reflns 3051
_refine_ls_number_restraints 1
_refine_ls_restrained_S_all 1.104
_refine_ls_R_factor_all 0.0373
_refine_ls_R_factor_gt 0.0373
_refine_ls_shift/su_max 0.001
_refine_ls_shift/su_mean 0.000
_refine_ls_structure_factor_coef Fsqd
_refine_ls_weighting_details 'w=1/[\s^2^(Fo^2^)+(0.0536P)^2^+14.1848P] where P=(Fo^2^+2Fc^2^)/3'
_refine_ls_weighting_scheme calc
_refine_ls_wR_factor_gt 0.1063
_refine_ls_wR_factor_ref 0.1063
_reflns_Friedel_coverage 0.000
_reflns_number_gt 3051
_reflns_number_total 3051
_reflns_threshold_expression 'I > 2\s(I)'
_cod_data_source_file d1nj04786h2.cif
_cod_data_source_block shelx
_cod_depositor_comments 'Adding full bibliography for 7061290--7061291.cif.'
_cod_original_sg_symbol_H-M 'C 2/c'
_cod_database_code 7061290
_shelx_shelxl_version_number 2018/3
_shelx_space_group_comment
;
The symmetry employed for this shelxl refinement is uniquely defined
by the following loop, which should always be used as a source of
symmetry information in preference to the above space-group names.
They are only intended as comments.
;
_shelx_estimated_absorpt_t_min 0.490
_shelx_estimated_absorpt_t_max 0.635

loop_
_space_group_symop_operation_xyz
'x, y, z'
'-x, y, -z+1/2'
'x+1/2, y+1/2, z'
'-x+1/2, y+1/2, -z+1/2'
'-x, -y, -z'
'x, -y, z-1/2'
'-x+1/2, -y+1/2, -z'
'x+1/2, -y+1/2, z-1/2'

loop_
_atom_site_label
_atom_site_type_symbol
_atom_site_fract_x
_atom_site_fract_y
_atom_site_fract_z
_atom_site_U_iso_or_equiv
_atom_site_adp_type
_atom_site_occupancy
_atom_site_site_symmetry_order
_atom_site_calc_flag
_atom_site_refinement_flags_posn
_atom_site_refinement_flags_adp
_atom_site_refinement_flags_occupancy
_atom_site_disorder_assembly
_atom_site_disorder_group
Zn1 Zn 0.20179(2) 0.56973(2) 0.40531(2) 0.01360(16) Uani 1 1 d . . . . .
O1 O 0.30530(10) 0.62825(14) 0.48046(12) 0.0164(4) Uani 1 1 d . . . . .
O7 O 0.37854(10) 0.83563(14) 0.58014(12) 0.0171(4) Uani 1 1 d . . . . .
O3 O 0.35891(12) 0.49854(15) 0.42807(13) 0.0236(4) Uani 1 1 d . . . . .
O8 O 0.37488(13) 0.71966(15) 0.68582(13) 0.0247(4) Uani 1 1 d . . . . .
N1A N 0.15988(13) 0.52225(17) 0.27172(14) 0.0167(5) Uani 1 1 d . . . . .
N1B N 0.19275(14) 0.43823(17) 0.47460(16) 0.0184(5) Uani 1 1 d . . . . .
N4A N 0.20166(17) 0.3117(2) 0.13959(18) 0.0341(6) Uani 1 1 d . . . . .
H4AA H 0.177954 0.275749 0.088210 0.041 Uiso 1 1 calc R U . . .
H4AB H 0.250962 0.296476 0.176462 0.041 Uiso 1 1 calc R U . . .
O1W O 0.38840(18) 0.4872(2) 0.26001(18) 0.0446(6) Uani 1 1 d G . . . .
H1WA H 0.393294 0.484298 0.317898 0.067 Uiso 1 1 d G U . . .
H1WB H 0.393806 0.425050 0.240893 0.067 Uiso 1 1 d G U . . .
C7A C 0.08572(16) 0.5500(2) 0.21465(18) 0.0194(5) Uani 1 1 d . . . . .
H7A H 0.059867 0.606123 0.231771 0.023 Uiso 1 1 calc R U . . .
C6 C 0.39796(15) 0.7494(2) 0.62443(17) 0.0180(5) Uani 1 1 d . . . . .
C2A C 0.19698(17) 0.4452(2) 0.24588(19) 0.0214(6) Uani 1 1 d . . . . .
H2A H 0.249524 0.426562 0.286265 0.026 Uiso 1 1 calc R U . . .
C2 C 0.36500(16) 0.5761(2) 0.47789(18) 0.0178(5) Uani 1 1 d . . . . .
C3A C 0.16186(18) 0.3911(2) 0.16216(19) 0.0230(6) Uani 1 1 d . . . . .
C4 C 0.44560(17) 0.6118(2) 0.5409(2) 0.0298(7) Uani 1 1 d . . . . .
H4 H 0.490665 0.578496 0.535849 0.036 Uiso 1 1 calc R U . . .
C6A C 0.04628(17) 0.4984(2) 0.13142(19) 0.0239(6) Uani 1 1 d . . . . .
H6A H -0.006265 0.518680 0.092353 0.029 Uiso 1 1 calc R U . . .
C7B C 0.24069(18) 0.4283(2) 0.5641(2) 0.0219(6) Uani 1 1 d . . . . .
H7B H 0.279266 0.480841 0.592274 0.026 Uiso 1 1 calc R U . . .
C5B C 0.17912(19) 0.2674(2) 0.5757(2) 0.0303(7) Uani 1 1 d . . . . .
H5B H 0.173531 0.209758 0.611109 0.036 Uiso 1 1 calc R U . . .
C5 C 0.45903(17) 0.6870(2) 0.6038(2) 0.0278(7) Uani 1 1 d . . . . .
H5 H 0.513383 0.702837 0.639539 0.033 Uiso 1 1 calc R U . . .
C2B C 0.13881(17) 0.3633(2) 0.4341(2) 0.0240(6) Uani 1 1 d . . . . .
H2B H 0.105210 0.370583 0.370434 0.029 Uiso 1 1 calc R U . . .
C6B C 0.23569(19) 0.3430(2) 0.6171(2) 0.0279(6) Uani 1 1 d . . . . .
H6B H 0.270507 0.337087 0.680446 0.034 Uiso 0.6667 1 calc R U P A 1
C3B C 0.13035(18) 0.2755(2) 0.4821(2) 0.0278(6) Uani 1 1 d . . . . .
H3B H 0.092499 0.222820 0.451876 0.033 Uiso 0.3333 1 calc R U P B 2
C5A C 0.08358(18) 0.4177(2) 0.10558(19) 0.0245(6) Uani 1 1 d . . . . .
H5A H 0.056288 0.380320 0.049703 0.029 Uiso 1 1 calc R U . . .
O2W O 0.500000 0.6320(5) 0.250000 0.0826(16) Uani 1 2 d DS T P . .
N4B N 0.0772(3) 0.1996(3) 0.4400(3) 0.0395(10) Uani 0.6667 1 d . . P C 1
H4BA H 0.073272 0.144654 0.471860 0.047 Uiso 0.6667 1 calc R U P C 1
H4BB H 0.046452 0.205169 0.380748 0.047 Uiso 0.6667 1 calc R U P C 1
N8B N 0.2944(5) 0.3273(6) 0.7020(5) 0.0272(16) Uani 0.3333 1 d . . P D 2
H8BA H 0.296723 0.268098 0.731490 0.033 Uiso 0.3333 1 calc R U P D 2
H8BB H 0.329990 0.376296 0.727469 0.033 Uiso 0.3333 1 calc R U P D 2
H2W H 0.463(2) 0.579(3) 0.261(3) 0.041 Uiso 1 1 d D U . . .

loop_
_atom_site_aniso_label
_atom_site_aniso_U_11
_atom_site_aniso_U_22
_atom_site_aniso_U_33
_atom_site_aniso_U_23
_atom_site_aniso_U_13
_atom_site_aniso_U_12
Zn1 0.0178(2) 0.0115(2) 0.0105(2) -0.00024(11) 0.00420(15) 0.00038(12)
O1 0.0160(9) 0.0156(9) 0.0156(9) -0.0007(7) 0.0036(7) 0.0013(7)
O7 0.0181(9) 0.0168(9) 0.0156(9) -0.0004(7) 0.0055(7) 0.0020(7)
O3 0.0244(10) 0.0214(10) 0.0237(10) -0.0093(8) 0.0078(8) -0.0002(8)
O8 0.0375(11) 0.0196(10) 0.0135(9) 0.0019(7) 0.0056(8) 0.0015(8)
N1A 0.0214(11) 0.0168(11) 0.0112(10) 0.0002(8) 0.0053(9) 0.0012(9)
N1B 0.0224(11) 0.0140(11) 0.0193(11) 0.0035(8) 0.0084(9) 0.0030(8)
N4A 0.0439(16) 0.0335(15) 0.0190(12) -0.0103(11) 0.0054(11) 0.0141(12)
O1W 0.0593(16) 0.0390(14) 0.0357(13) -0.0052(11) 0.0182(12) 0.0021(12)
C7A 0.0214(13) 0.0208(13) 0.0153(12) -0.0012(10) 0.0063(11) 0.0025(11)
C6 0.0176(12) 0.0165(13) 0.0124(12) -0.0049(10) -0.0028(10) 0.0013(10)
C2A 0.0247(14) 0.0227(14) 0.0139(13) -0.0005(10) 0.0042(11) 0.0062(11)
C2 0.0206(13) 0.0167(13) 0.0145(12) -0.0010(10) 0.0048(11) 0.0007(10)
C3A 0.0316(15) 0.0225(14) 0.0147(13) -0.0018(11) 0.0087(11) 0.0033(12)
C4 0.0161(13) 0.0293(16) 0.0362(17) -0.0139(13) 0.0011(12) 0.0079(12)
C6A 0.0203(13) 0.0318(15) 0.0160(13) -0.0022(11) 0.0028(11) 0.0021(11)
C7B 0.0262(15) 0.0196(14) 0.0199(14) 0.0023(10) 0.0087(12) 0.0022(11)
C5B 0.0333(16) 0.0219(15) 0.0406(18) 0.0171(13) 0.0194(14) 0.0064(12)
C5 0.0174(13) 0.0270(15) 0.0285(15) -0.0111(12) -0.0032(11) 0.0047(11)
C2B 0.0240(14) 0.0191(14) 0.0260(14) 0.0039(11) 0.0063(11) 0.0006(11)
C6B 0.0326(16) 0.0281(15) 0.0229(14) 0.0095(12) 0.0103(12) 0.0060(13)
C3B 0.0239(14) 0.0190(14) 0.0415(17) 0.0062(13) 0.0134(13) 0.0003(11)
C5A 0.0294(15) 0.0285(15) 0.0136(13) -0.0057(11) 0.0058(11) -0.0018(12)
O2W 0.070(3) 0.077(4) 0.109(4) 0.000 0.044(3) 0.000
N4B 0.037(2) 0.024(2) 0.053(3) 0.0048(19) 0.012(2) -0.0096(17)
N8B 0.045(4) 0.021(4) 0.015(3) 0.009(3) 0.011(3) 0.001(3)

loop_
_atom_type_symbol
_atom_type_description
_atom_type_scat_dispersion_real
_atom_type_scat_dispersion_imag
_atom_type_scat_source
C C 0.0181 0.0091 'International Tables Vol C Tables 4.2.6.8 and 6.1.1.4'
H H 0.0000 0.0000 'International Tables Vol C Tables 4.2.6.8 and 6.1.1.4'
N N 0.0311 0.0180 'International Tables Vol C Tables 4.2.6.8 and 6.1.1.4'
O O 0.0492 0.0322 'International Tables Vol C Tables 4.2.6.8 and 6.1.1.4'
Zn Zn -1.5491 0.6778 'International Tables Vol C Tables 4.2.6.8 and 6.1.1.4'

loop_
_geom_angle_atom_site_label_1
_geom_angle_atom_site_label_2
_geom_angle_atom_site_label_3
_geom_angle
_geom_angle_site_symmetry_1
_geom_angle_site_symmetry_3
_geom_angle_publ_flag
O1 Zn1 O7 106.09(7) . 7_566 ?
O1 Zn1 N1A 129.52(8) . . ?
O7 Zn1 N1A 107.37(8) 7_566 . ?
O1 Zn1 N1B 104.72(8) . . ?
O7 Zn1 N1B 103.82(8) 7_566 . ?
N1A Zn1 N1B 102.67(9) . . ?
C2 O1 Zn1 114.20(16) . . ?
C6 O7 Zn1 122.33(17) . 7_566 ?
C2A N1A C7A 119.1(2) . . ?
C2A N1A Zn1 119.76(18) . . ?
C7A N1A Zn1 119.37(18) . . ?
C7B N1B C2B 119.2(2) . . ?
C7B N1B Zn1 118.52(19) . . ?
C2B N1B Zn1 122.26(19) . . ?
C3A N4A H4AA 120.0 . . ?
C3A N4A H4AB 120.0 . . ?
H4AA N4A H4AB 120.0 . . ?
H1WA O1W H1WB 109.4 . . ?
N1A C7A C6A 121.4(3) . . ?
N1A C7A H7A 119.3 . . ?
C6A C7A H7A 119.3 . . ?
O8 C6 O7 125.3(2) . . ?
O8 C6 C5 119.5(2) . . ?
O7 C6 C5 115.0(2) . . ?
N1A C2A C3A 122.9(3) . . ?
N1A C2A H2A 118.5 . . ?
C3A C2A H2A 118.5 . . ?
O3 C2 O1 124.1(2) . . ?
O3 C2 C4 119.4(2) . . ?
O1 C2 C4 116.4(2) . . ?
N4A C3A C5A 121.8(3) . . ?
N4A C3A C2A 120.8(3) . . ?
C5A C3A C2A 117.3(3) . . ?
C5 C4 C2 124.6(3) . . ?
C5 C4 H4 117.7 . . ?
C2 C4 H4 117.7 . . ?
C5A C6A C7A 119.7(3) . . ?
C5A C6A H6A 120.1 . . ?
C7A C6A H6A 120.1 . . ?
N1B C7B C6B 121.9(3) . . ?
N1B C7B H7B 119.1 . . ?
C6B C7B H7B 119.1 . . ?
C6B C5B C3B 120.0(3) . . ?
C6B C5B H5B 120.0 . . ?
C3B C5B H5B 120.0 . . ?
C4 C5 C6 127.1(3) . . ?
C4 C5 H5 116.5 . . ?
C6 C5 H5 116.5 . . ?
N1B C2B C3B 122.5(3) . . ?
N1B C2B H2B 118.8 . . ?
C3B C2B H2B 118.8 . . ?
N8B C6B C5B 121.1(4) . . ?
N8B C6B C7B 119.3(4) . . ?
C5B C6B C7B 118.7(3) . . ?
C5B C6B H6B 120.7 . . ?
C7B C6B H6B 120.7 . . ?
N4B C3B C5B 120.4(3) . . ?
N4B C3B C2B 121.8(3) . . ?
C5B C3B C2B 117.8(3) . . ?
C5B C3B H3B 121.1 . . ?
C2B C3B H3B 121.1 . . ?
C6A C5A C3A 119.5(3) . . ?
C6A C5A H5A 120.3 . . ?
C3A C5A H5A 120.3 . . ?
C3B N4B H4BA 120.0 . . ?
C3B N4B H4BB 120.0 . . ?
H4BA N4B H4BB 120.0 . . ?
C6B N8B H8BA 120.0 . . ?
C6B N8B H8BB 120.0 . . ?
H8BA N8B H8BB 120.0 . . ?

loop_
_geom_bond_atom_site_label_1
_geom_bond_atom_site_label_2
_geom_bond_distance
_geom_bond_site_symmetry_2
_geom_bond_publ_flag
Zn1 O1 1.9435(18) . ?
Zn1 O7 1.9718(18) 7_566 ?
Zn1 N1A 2.016(2) . ?
Zn1 N1B 2.042(2) . ?
O1 C2 1.284(3) . ?
O7 C6 1.280(3) . ?
O3 C2 1.240(3) . ?
O8 C6 1.238(3) . ?
N1A C2A 1.339(4) . ?
N1A C7A 1.346(4) . ?
N1B C7B 1.337(4) . ?
N1B C2B 1.344(4) . ?
N4A C3A 1.368(4) . ?
N4A H4AA 0.8800 . ?
N4A H4AB 0.8800 . ?
O1W H1WA 0.8709 . ?
O1W H1WB 0.8700 . ?
C7A C6A 1.386(4) . ?
C7A H7A 0.9500 . ?
C6 C5 1.495(4) . ?
C2A C3A 1.398(4) . ?
C2A H2A 0.9500 . ?
C2 C4 1.488(4) . ?
C3A C5A 1.397(4) . ?
C4 C5 1.329(4) . ?
C4 H4 0.9500 . ?
C6A C5A 1.377(4) . ?
C6A H6A 0.9500 . ?
C7B C6B 1.393(4) . ?
C7B H7B 0.9500 . ?
C5B C6B 1.380(5) . ?
C5B C3B 1.390(5) . ?
C5B H5B 0.9500 . ?
C5 H5 0.9500 . ?
C2B C3B 1.391(4) . ?
C2B H2B 0.9500 . ?
C6B N8B 1.359(8) . ?
C6B H6B 0.9500 . ?
C3B N4B 1.351(5) . ?
C3B H3B 0.9500 . ?
C5A H5A 0.9500 . ?
O2W H2W 1.018(19) . ?
N4B H4BA 0.8800 . ?
N4B H4BB 0.8800 . ?
N8B H8BA 0.8800 . ?
N8B H8BB 0.8800 . ?

loop_
_geom_hbond_atom_site_label_D
_geom_hbond_atom_site_label_H
_geom_hbond_atom_site_label_A
_geom_hbond_distance_DH
_geom_hbond_distance_HA
_geom_hbond_distance_DA
_geom_hbond_angle_DHA
_geom_hbond_site_symmetry_A
_geom_hbond_publ_flag
N4A H4AA O1 0.88 2.25 2.977(3) 139.8 4_545 yes
N4A H4AB O8 0.88 2.20 2.965(4) 145.0 6_565 yes
O1W H1WA O3 0.87 2.04 2.861(3) 156.9 . yes
O1W H1WB O8 0.87 2.02 2.868(3) 164.9 6_565 yes
O2W H2W O1W 1.018(19) 1.78(2) 2.791(5) 170(4) . yes
N4B^a H4BB^a O2W 0.88 2.10 2.881(5) 146.9 3_445 yes
N8B^b H8BB^b O1W 0.88 2.01 2.865(8) 164.2 6_566 yes
N4A H4AA O7 0.88 2.54 3.179(3) 130.1 4_545 yes
N4B^a H4BA^a O3 0.88 2.42 3.196(5) 147.3 7_556 yes
N8B^b H8BA^b N4A 0.88 2.24 3.019(7) 147.4 7_556 yes

loop_
_geom_torsion_atom_site_label_1
_geom_torsion_atom_site_label_2
_geom_torsion_atom_site_label_3
_geom_torsion_atom_site_label_4
_geom_torsion
_geom_torsion_site_symmetry_1
_geom_torsion_site_symmetry_2
_geom_torsion_site_symmetry_3
_geom_torsion_site_symmetry_4
_geom_torsion_publ_flag
C2A N1A C7A C6A 2.1(4) . . . . ?
Zn1 N1A C7A C6A -162.6(2) . . . . ?
Zn1 O7 C6 O8 -6.4(3) 7_566 . . . ?
Zn1 O7 C6 C5 179.20(16) 7_566 . . . ?
C7A N1A C2A C3A -0.6(4) . . . . ?
Zn1 N1A C2A C3A 163.9(2) . . . . ?
Zn1 O1 C2 O3 4.2(3) . . . . ?
Zn1 O1 C2 C4 -174.5(2) . . . . ?
N1A C2A C3A N4A -178.8(3) . . . . ?
N1A C2A C3A C5A -2.1(4) . . . . ?
O3 C2 C4 C5 -173.0(3) . . . . ?
O1 C2 C4 C5 5.8(5) . . . . ?
N1A C7A C6A C5A -0.6(4) . . . . ?
C2B N1B C7B C6B -0.9(4) . . . . ?
Zn1 N1B C7B C6B 177.1(2) . . . . ?
C2 C4 C5 C6 0.4(6) . . . . ?
O8 C6 C5 C4 92.0(4) . . . . ?
O7 C6 C5 C4 -93.3(4) . . . . ?
C7B N1B C2B C3B 0.5(4) . . . . ?
Zn1 N1B C2B C3B -177.5(2) . . . . ?
C3B C5B C6B N8B -166.6(5) . . . . ?
C3B C5B C6B C7B 2.1(5) . . . . ?
N1B C7B C6B N8B 168.5(5) . . . . ?
N1B C7B C6B C5B -0.4(5) . . . . ?
C6B C5B C3B N4B 177.2(3) . . . . ?
C6B C5B C3B C2B -2.4(5) . . . . ?
N1B C2B C3B N4B -178.4(3) . . . . ?
N1B C2B C3B C5B 1.2(4) . . . . ?
C7A C6A C5A C3A -2.2(4) . . . . ?
N4A C3A C5A C6A -179.9(3) . . . . ?
C2A C3A C5A C6A 3.5(4) . . . . ?
